data_1570154
loop_
_publ_author_name
'McGarry, Liam F.'
'El-Zubir, Osama'
'Waddell, Paul G.'
'Cucinotta, Fabio'
'Houlton, Andrew'
'Horrocks, Benjamin R.'

_publ_section_title
;
 Vesicles, fibres, films and crystals: A low-molecular-weight-gelator
 [Au(6-thioguanosine)<sub>2</sub>]Cl which exhibits a co-operative
 anion-induced transition from vesicles to a fibrous metallo-hydrogel.
;
_journal_issue 43
_journal_name_full 'Soft matter'
_journal_page_first 8386
_journal_page_last 8402
_journal_paper_doi 10.1039/d3sm01006f
_journal_volume 19
_journal_year 2023
_chemical_absolute_configuration rmad
_chemical_formula_moiety 'C20 H24 Au N10 O8 S2, Cl, 3(H2 O)'
_chemical_formula_sum 'C20 H32 Au Cl N10 O11 S2'
_chemical_formula_weight 885.09
_space_group_crystal_system monoclinic
_space_group_IT_number 4
_space_group_name_Hall 'P 2yb'
_space_group_name_H-M_alt 'P 1 21 1'
_atom_sites_solution_hydrogens mixed
_atom_sites_solution_primary dual
_audit_creation_date 2020-10-01
_audit_creation_method
;
Olex2 1.2
(compiled 2018.05.29 svn.r3508 for OlexSys, GUI svn.r5506)
;
_audit_update_record
;
2023-07-17 deposited with the CCDC.	2023-10-19 downloaded from the CCDC.
;
_cell_angle_alpha 90
_cell_angle_beta 101.962(4)
_cell_angle_gamma 90
_cell_formula_units_Z 2
_cell_length_a 7.3414(3)
_cell_length_b 13.5389(5)
_cell_length_c 14.8400(6)
_cell_measurement_reflns_used 5062
_cell_measurement_temperature 150.0(2)
_cell_measurement_theta_max 66.7520
_cell_measurement_theta_min 4.4130
_cell_volume 1442.98(10)
_computing_cell_refinement 'CrysAlisPro 1.171.38.42b (Rigaku OD, 2015)'
_computing_data_collection 'CrysAlisPro 1.171.38.42b (Rigaku OD, 2015)'
_computing_data_reduction 'CrysAlisPro 1.171.38.42b (Rigaku OD, 2015)'
_computing_molecular_graphics 'Olex2 (Dolomanov et al., 2009)'
_computing_publication_material 'Olex2 (Dolomanov et al., 2009)'
_computing_structure_refinement 'ShelXL (Sheldrick, 2015)'
_computing_structure_solution 'XT (Sheldrick, 2015)'
_diffrn_ambient_environment air
_diffrn_ambient_temperature 150.0(2)
_diffrn_detector 'CCD plate'
_diffrn_detector_area_resol_mean 10.3968
_diffrn_detector_type Atlas
_diffrn_measured_fraction_theta_full 0.992
_diffrn_measured_fraction_theta_max 0.992
_diffrn_measurement_details
;
List of Runs (angles in degrees, time in seconds):

  # Type    Start    End  Width  t~exp~   \w     \q     \k     \f   Frames
#--------------------------------------------------------------------------
  1  \w    -99.00 -18.00   1.00    2.00    --  -41.59 125.00 -30.00   81
  2  \w    -37.00  75.00   1.00    2.00    --   41.59 -77.00  90.00  112
  3  \w     15.00 117.00   1.00    2.00    --   41.59  38.00 -30.00  102
  4  \w     12.00 116.00   1.00    2.00    --   41.59  57.00-150.00  104
  5  \w     66.00 168.00   1.00    8.00    --   93.50  45.00 -90.00  102
  6  \w      9.00  83.00   1.00    8.00    --   93.50 -94.00 120.00   74
  7  \w     63.00 168.00   1.00    8.00    --   93.50  61.00-180.00  105
  8  \w     19.00  96.00   1.00    8.00    --   93.50-125.00-150.00   77
  9  \w     63.00 171.00   1.00    8.00    --   93.50  30.00  30.00  108
 10  \w     73.00 168.00   1.00    8.00    --   93.50 125.00  60.00   95
 11  \w     66.00 168.00   1.00    8.00    --   93.50  45.00 -30.00  102
 12  \w      9.00  83.00   1.00    8.00    --   93.50 -94.00-150.00   74
 13  \w     60.00 172.00   1.00    8.00    --   93.50  77.00 120.00  112
 14  \w     19.00  96.00   1.00    8.00    --   93.50-125.00  90.00   77
 15  \w     19.00 124.00   1.00    8.00    --   93.50 -61.00-120.00  105
 16  \w     60.00 172.00   1.00    8.00    --   93.50  77.00-180.00  112
 17  \w     31.00  57.00   1.00    8.00    --   93.50 -89.00  98.00   26
 18  \w     63.00 111.00   1.00    8.00    --   93.50 -89.00  98.00   48
 19  \w     92.00 145.00   1.00    8.00    --   93.50  61.00-150.00   53
 20  \w    110.00 168.00   1.00    8.00    --   93.50 125.00 -30.00   58
 21  \w    116.00 147.00   1.00    8.00    --   93.50 125.00 -60.00   31
 22  \w     35.00  86.00   1.00    8.00    --   93.50-125.00 -90.00   51
 23  \w     65.00 118.00   1.00    8.00    --   93.50  61.00 150.00   53
 24  \w     19.00  58.00   1.00    8.00    --   93.50 -45.00 -90.00   39
 25  \w     75.00 108.00   1.00    8.00    --   93.50 -45.00 -90.00   33
 26  \w     58.00 124.00   1.00    8.00    --   93.50 -61.00  30.00   66
 27  \w    106.00 167.00   1.00    8.00    --   93.50  45.00 -60.00   61
 28  \w     75.00 123.00   1.00    8.00    --   93.50 -30.00  30.00   48
 29  \w     54.00  83.00   1.00    8.00    --   93.50 -94.00 -60.00   29
 30  \w     19.00  49.00   1.00    8.00    --   93.50 -30.00  30.00   30
;
_diffrn_measurement_device 'four-circle diffractometer'
_diffrn_measurement_device_type 'Xcalibur, Atlas, Gemini ultra'
_diffrn_measurement_method '\w scans'
_diffrn_orient_matrix_type 'CrysAlisPro convention (1999,Acta A55,543-557)'
_diffrn_orient_matrix_UB_11 -0.0409121000
_diffrn_orient_matrix_UB_12 0.0945616000
_diffrn_orient_matrix_UB_13 0.0500882000
_diffrn_orient_matrix_UB_21 0.1119015000
_diffrn_orient_matrix_UB_22 -0.0416167000
_diffrn_orient_matrix_UB_23 0.0915595000
_diffrn_orient_matrix_UB_31 0.1782653000
_diffrn_orient_matrix_UB_32 0.0477249000
_diffrn_orient_matrix_UB_33 -0.0194326000
_diffrn_radiation_monochromator mirror
_diffrn_radiation_probe x-ray
_diffrn_radiation_type CuK\a
_diffrn_radiation_wavelength 1.54184
_diffrn_reflns_av_R_equivalents 0.0857
_diffrn_reflns_av_unetI/netI 0.0717
_diffrn_reflns_Laue_measured_fraction_full 0.992
_diffrn_reflns_Laue_measured_fraction_max 0.992
_diffrn_reflns_limit_h_max 8
_diffrn_reflns_limit_h_min -8
_diffrn_reflns_limit_k_max 16
_diffrn_reflns_limit_k_min -16
_diffrn_reflns_limit_l_max 17
_diffrn_reflns_limit_l_min -17
_diffrn_reflns_number 20519
_diffrn_reflns_point_group_measured_fraction_full 0.990
_diffrn_reflns_point_group_measured_fraction_max 0.990
_diffrn_reflns_theta_full 67.108
_diffrn_reflns_theta_max 67.108
_diffrn_reflns_theta_min 4.466
_diffrn_source 'fine-focus sealed X-ray tube'
_diffrn_source_type 'Enhance Ultra (Cu) X-ray Source'
_exptl_absorpt_coefficient_mu 12.470
_exptl_absorpt_correction_T_max 1.00000
_exptl_absorpt_correction_T_min 0.64203
_exptl_absorpt_correction_type multi-scan
_exptl_absorpt_process_details
;
CrysAlisPro 1.171.38.42b (Rigaku Oxford Diffraction, 2015)
Empirical absorption correction using spherical harmonics,
 implemented in SCALE3 ABSPACK scaling algorithm.
;
_exptl_crystal_colour colourless
_exptl_crystal_colour_primary colourless
_exptl_crystal_density_diffrn 2.037
_exptl_crystal_description needle
_exptl_crystal_F_000 876
_exptl_crystal_size_max 0.21
_exptl_crystal_size_mid 0.04
_exptl_crystal_size_min 0.03
_refine_diff_density_max 1.477
_refine_diff_density_min -1.455
_refine_diff_density_rms 0.132
_refine_ls_abs_structure_details
;
 Flack x determined using 1956 quotients [(I+)-(I-)]/[(I+)+(I-)]
 (Parsons, Flack and Wagner, Acta Cryst. B69 (2013) 249-259).
;
_refine_ls_abs_structure_Flack -0.042(11)
_refine_ls_extinction_method none
_refine_ls_goodness_of_fit_ref 1.032
_refine_ls_hydrogen_treatment constr
_refine_ls_matrix_type full
_refine_ls_number_parameters 421
_refine_ls_number_reflns 5112
_refine_ls_number_restraints 7
_refine_ls_restrained_S_all 1.033
_refine_ls_R_factor_all 0.0486
_refine_ls_R_factor_gt 0.0395
_refine_ls_shift/su_max 0.001
_refine_ls_shift/su_mean 0.000
_refine_ls_structure_factor_coef Fsqd
_refine_ls_weighting_details 'w=1/[\s^2^(Fo^2^)+(0.0448P)^2^] where P=(Fo^2^+2Fc^2^)/3'
_refine_ls_weighting_scheme calc
_refine_ls_wR_factor_gt 0.0878
_refine_ls_wR_factor_ref 0.0938
_reflns_Friedel_coverage 0.907
_reflns_Friedel_fraction_full 0.988
_reflns_Friedel_fraction_max 0.987
_reflns_number_gt 4572
_reflns_number_total 5112
_reflns_threshold_expression 'I > 2\s(I)'
_cod_data_source_file d3sm01006f2.cif
_cod_data_source_block aho200014
_cod_depositor_comments 'Adding full bibliography for 1570154.cif.'
_cod_database_code 1570154
_chemical_oxdiff_formula 'C20 H24 N120 O6 S2 Au1'
_shelx_space_group_comment
;
The symmetry employed for this shelxl refinement is uniquely defined
by the following loop, which should always be used as a source of
symmetry information in preference to the above space-group names.
They are only intended as comments.
;
_reflns_odcompleteness_completeness 99.93
_reflns_odcompleteness_iscentric 1
_reflns_odcompleteness_theta 66.49
_olex2_refinement_description
;
1. Fixed Uiso
 At 1.2 times of:
  All C(H) groups, All C(H,H) groups, All N(H,H) groups
 At 1.5 times of:
  All O(H) groups, All O(H,H) groups
2. Restrained distances
 H7'_$1-O12_$3
 2.1 with sigma of 0.02
 H10D-N7_$4
 2 with sigma of 0.02
 H10C-O3'
 2 with sigma of 0.02
 H11C-O2'_$5
 2 with sigma of 0.02
 H11D-O10_$6
 2 with sigma of 0.02
 H3'-O12_$7
 2 with sigma of 0.02
3.a Free rotating group:
 O10(H10C,H10D), O11(H11C,H11D), O12(H12A,H12B)
3.b Ternary CH refined with riding coordinates:
 C1'(H1'), C2'(H2'A), C3'(H3'A), C4'(H4'), C6'(H6'), C7'(H7'A), C8'(H8'A),
 C9'(H9'A)
3.c Secondary CH2 refined with riding coordinates:
 C5'(H5'A,H5'B), C10'(H10A,H10B)
3.d Aromatic/amide H refined with riding coordinates:
 C8(H8), C17(H17)
3.e X=CH2 refined with riding coordinates:
 N2(H2A,H2B), N11(H11A,H11B)
3.f Idealised tetrahedral OH refined as rotating group:
 O2'(H2'), O3'(H3'), O5'(H5'), O7'(H7'), O8'(H8'), O9'(H9')
;
_shelx_shelxl_version_number 2018/3
_olex2_submission_special_instructions 'No special instructions were received'
_oxdiff_exptl_absorpt_empirical_details
;
Empirical correction (ABSPACK) includes:
- Absorption correction using spherical harmonics
- Frame scaling
;
_oxdiff_exptl_absorpt_empirical_full_max 1.722
_oxdiff_exptl_absorpt_empirical_full_min 0.752

loop_
_space_group_symop_operation_xyz
'x, y, z'
'-x, y+1/2, -z'

loop_
_atom_site_label
_atom_site_type_symbol
_atom_site_fract_x
_atom_site_fract_y
_atom_site_fract_z
_atom_site_U_iso_or_equiv
_atom_site_adp_type
_atom_site_occupancy
_atom_site_site_symmetry_order
_atom_site_calc_flag
_atom_site_refinement_flags_posn
_atom_site_refinement_flags_adp
_atom_site_refinement_flags_occupancy
_atom_site_disorder_assembly
_atom_site_disorder_group
Au1 Au 0.69610(6) 0.40781(4) 0.51704(3) 0.02376(15) Uani 1 1 d . . . . .
Cl1 Cl 0.5866(5) 1.2389(2) 0.3478(2) 0.0297(7) Uani 1 1 d . . . . .
S1 S 0.8569(5) 0.3306(2) 0.6452(2) 0.0265(7) Uani 1 1 d . . . . .
S2 S 0.5306(4) 0.4882(2) 0.3913(2) 0.0253(7) Uani 1 1 d . . . . .
O1' O 0.9381(12) -0.1465(6) 0.7452(6) 0.0244(19) Uani 1 1 d . . . . .
O2' O 1.2843(14) -0.2388(7) 0.8412(7) 0.034(2) Uani 1 1 d D . . . .
H2' H 1.322807 -0.246204 0.793611 0.050 Uiso 1 1 calc GR . . . .
O3' O 1.1174(13) -0.2019(6) 0.9814(6) 0.028(2) Uani 1 1 d D . . . .
H3' H 1.107409 -0.259388 0.963766 0.042 Uiso 1 1 calc DGR . . . .
O5' O 0.7766(14) 0.0003(7) 0.8517(7) 0.033(2) Uani 1 1 d . . . . .
H5' H 0.694037 0.032438 0.818773 0.049 Uiso 1 1 calc GR . . . .
O6' O 0.4703(14) 0.9806(8) 0.2774(7) 0.031(2) Uani 1 1 d . . . . .
O7' O 0.6161(15) 1.0245(9) 0.1059(10) 0.057(3) Uani 1 1 d . . . . .
H7' H 0.689231 1.004788 0.074894 0.085 Uiso 1 1 calc DGR . . . .
O8' O 0.2485(13) 1.0445(7) 0.0436(6) 0.028(2) Uani 1 1 d . . . . .
H8' H 0.326905 1.086415 0.039347 0.042 Uiso 1 1 calc GR . . . .
O9' O 0.2218(14) 1.1224(7) 0.3342(6) 0.031(2) Uani 1 1 d . . . . .
H9' H 0.316622 1.154205 0.333731 0.046 Uiso 1 1 calc GR . . . .
O10 O 0.8556(15) -0.1787(8) 1.0888(7) 0.037(2) Uani 1 1 d D . . . .
H10C H 0.905952 -0.204401 1.047656 0.056 Uiso 1 1 d DG . . . .
H10D H 0.878470 -0.219184 1.133494 0.056 Uiso 1 1 d DG . . . .
O11 O 0.4413(15) 1.2046(8) 0.0026(8) 0.043(2) Uani 1 1 d . . . . .
H11C H 0.527370 1.227178 0.044906 0.065 Uiso 1 1 d DG . . . .
H11D H 0.367863 1.253065 -0.012499 0.065 Uiso 1 1 d DG . . . .
O12 O -0.1140(15) 1.0917(8) 0.0200(7) 0.040(2) Uani 1 1 d D . . . .
H12A H -0.002171 1.071397 0.034767 0.060 Uiso 1 1 d G . . . .
H12B H -0.156970 1.064386 -0.031623 0.060 Uiso 1 1 d G . . . .
N1 N 0.8290(14) 0.1666(8) 0.5386(7) 0.023(2) Uani 1 1 d . . . . .
N2 N 0.7777(18) 0.0346(9) 0.4375(9) 0.028(3) Uani 1 1 d . . . . .
H2A H 0.785381 -0.026675 0.423615 0.034 Uiso 1 1 calc R . . . .
H2B H 0.721801 0.075657 0.396792 0.034 Uiso 1 1 calc R . . . .
N3 N 0.9389(15) 0.0039(8) 0.5855(8) 0.021(2) Uani 1 1 d . . . . .
N7 N 1.0837(14) 0.1644(7) 0.7790(7) 0.023(2) Uani 1 1 d D . . . .
N9 N 1.1021(15) 0.0033(7) 0.7445(7) 0.022(2) Uani 1 1 d . . . . .
N10 N 0.6986(15) 0.6532(8) 0.4744(7) 0.024(2) Uani 1 1 d . . . . .
N11 N 0.8602(18) 0.7852(10) 0.5563(8) 0.026(3) Uani 1 1 d . . . . .
H11A H 0.899479 0.845238 0.559692 0.031 Uiso 1 1 calc R . . . .
H11B H 0.890640 0.746547 0.602944 0.031 Uiso 1 1 calc R . . . .
N12 N 0.7058(16) 0.8136(8) 0.4062(7) 0.020(2) Uani 1 1 d . . . . .
N16 N 0.4334(15) 0.6573(8) 0.2366(7) 0.028(2) Uani 1 1 d . . . . .
N18 N 0.5334(17) 0.8155(8) 0.2488(8) 0.026(3) Uani 1 1 d . . . . .
C1' C 1.1155(16) -0.1051(12) 0.7535(8) 0.025(3) Uani 1 1 d . . . . .
H1' H 1.174312 -0.131767 0.705092 0.030 Uiso 1 1 calc R . . . .
C2 C 0.851(2) 0.0654(10) 0.5204(11) 0.023(3) Uani 1 1 d . . . . .
C2' C 1.2254(19) -0.1382(9) 0.8475(9) 0.027(3) Uani 1 1 d . . . . .
H2'A H 1.329274 -0.093867 0.872125 0.033 Uiso 1 1 calc R . . . .
C3' C 1.0779(18) -0.1380(10) 0.9045(9) 0.024(3) Uani 1 1 d . . . . .
H3'A H 1.067340 -0.070613 0.927049 0.029 Uiso 1 1 calc R . . . .
C4 C 1.0065(16) 0.0474(9) 0.6660(9) 0.022(3) Uani 1 1 d . . . . .
C4' C 0.897(2) -0.1626(10) 0.8354(9) 0.026(3) Uani 1 1 d . . . . .
H4' H 0.867302 -0.232523 0.841585 0.032 Uiso 1 1 calc R . . . .
C5 C 0.9965(16) 0.1468(9) 0.6871(9) 0.021(2) Uani 1 1 d . . . . .
C5' C 0.7293(17) -0.1006(15) 0.8452(8) 0.030(3) Uani 1 1 d . . . . .
H5'A H 0.628824 -0.111262 0.792313 0.036 Uiso 1 1 calc R . . . .
H5'B H 0.686274 -0.120796 0.899951 0.036 Uiso 1 1 calc R . . . .
C6 C 0.8961(16) 0.2104(9) 0.6217(8) 0.018(2) Uani 1 1 d . . . . .
C6' C 0.5703(17) 0.9175(14) 0.2271(8) 0.025(3) Uani 1 1 d . . . . .
H6' H 0.703899 0.930624 0.246653 0.030 Uiso 1 1 calc R . . . .
C7' C 0.508(2) 0.9449(10) 0.1258(9) 0.032(3) Uani 1 1 d . . . . .
H7'A H 0.508372 0.888471 0.084464 0.038 Uiso 1 1 calc R . . . .
C8 C 1.1443(17) 0.0775(9) 0.8096(9) 0.023(3) Uani 1 1 d . . . . .
H8 H 1.209524 0.066540 0.869510 0.027 Uiso 1 1 calc R . . . .
C8' C 0.3128(19) 0.9859(9) 0.1223(9) 0.025(3) Uani 1 1 d . . . . .
H8'A H 0.225791 0.931343 0.123998 0.030 Uiso 1 1 calc R . . . .
C9' C 0.3455(19) 1.0425(9) 0.2138(9) 0.025(3) Uani 1 1 d . . . . .
H9'A H 0.408815 1.104851 0.206448 0.030 Uiso 1 1 calc R . . . .
C10' C 0.174(2) 1.0645(10) 0.2508(9) 0.030(3) Uani 1 1 d . . . . .
H10A H 0.085121 1.100635 0.205073 0.036 Uiso 1 1 calc R . . . .
H10B H 0.115998 1.003146 0.263650 0.036 Uiso 1 1 calc R . . . .
C11 C 0.751(2) 0.7518(9) 0.4777(10) 0.019(3) Uani 1 1 d . . . . .
C13 C 0.6002(18) 0.7717(9) 0.3331(9) 0.023(3) Uani 1 1 d . . . . .
C14 C 0.5398(17) 0.6728(9) 0.3235(9) 0.023(3) Uani 1 1 d . . . . .
C15 C 0.5941(17) 0.6113(9) 0.3974(10) 0.021(3) Uani 1 1 d . . . . .
C17 C 0.4329(19) 0.7425(10) 0.1951(9) 0.026(3) Uani 1 1 d . . . . .
H17 H 0.370332 0.753165 0.134718 0.031 Uiso 1 1 calc R . . . .

loop_
_atom_site_aniso_label
_atom_site_aniso_U_11
_atom_site_aniso_U_22
_atom_site_aniso_U_33
_atom_site_aniso_U_23
_atom_site_aniso_U_13
_atom_site_aniso_U_12
Au1 0.0267(2) 0.0202(2) 0.0224(2) 0.0014(3) 0.00049(15) 0.0010(3)
Cl1 0.0358(18) 0.0265(15) 0.0233(17) 0.0008(13) -0.0021(13) -0.0025(13)
S1 0.0326(18) 0.0217(14) 0.0228(16) -0.0024(12) 0.0004(13) 0.0015(13)
S2 0.0295(17) 0.0195(14) 0.0236(16) -0.0010(12) -0.0022(13) -0.0013(13)
O1' 0.029(5) 0.023(4) 0.019(4) -0.001(3) -0.001(4) -0.005(4)
O2' 0.045(6) 0.030(5) 0.026(5) 0.009(4) 0.009(5) 0.020(4)
O3' 0.035(5) 0.029(5) 0.017(4) 0.002(4) 0.000(4) 0.005(4)
O5' 0.032(5) 0.033(6) 0.026(5) -0.001(4) -0.010(4) 0.011(4)
O6' 0.035(6) 0.031(5) 0.023(5) -0.005(4) -0.003(4) 0.011(4)
O7' 0.042(6) 0.066(8) 0.067(8) 0.048(7) 0.022(6) 0.006(6)
O8' 0.037(5) 0.027(5) 0.016(4) 0.010(4) -0.002(4) 0.000(4)
O9' 0.039(6) 0.034(5) 0.016(4) -0.003(4) -0.001(4) 0.001(4)
O10 0.048(6) 0.037(5) 0.024(5) 0.007(4) 0.003(5) 0.004(5)
O11 0.042(6) 0.046(6) 0.037(6) 0.009(5) -0.003(5) -0.003(5)
O12 0.034(6) 0.051(6) 0.033(6) -0.001(5) 0.005(4) 0.000(5)
N1 0.022(5) 0.025(5) 0.020(5) -0.005(4) -0.001(4) -0.009(4)
N2 0.039(7) 0.020(6) 0.018(6) -0.005(5) -0.009(5) 0.001(5)
N3 0.020(6) 0.024(6) 0.018(6) -0.001(4) -0.003(4) 0.000(4)
N7 0.025(5) 0.024(5) 0.016(5) -0.001(4) -0.002(4) 0.003(4)
N9 0.033(6) 0.014(5) 0.015(5) 0.003(4) 0.000(4) 0.004(4)
N10 0.031(6) 0.024(5) 0.017(5) -0.002(4) 0.004(4) -0.005(4)
N11 0.032(7) 0.032(7) 0.010(6) 0.003(5) -0.004(5) -0.004(5)
N12 0.031(6) 0.019(5) 0.008(5) 0.000(4) -0.004(4) 0.000(4)
N16 0.028(6) 0.030(6) 0.020(5) -0.003(5) -0.008(4) 0.007(5)
N18 0.029(6) 0.022(6) 0.021(6) 0.006(5) -0.007(5) 0.000(5)
C1' 0.026(6) 0.023(9) 0.022(5) 0.006(6) -0.001(4) 0.013(6)
C2 0.022(7) 0.026(7) 0.021(8) 0.002(6) 0.002(6) 0.007(6)
C2' 0.033(7) 0.017(5) 0.028(7) 0.002(5) 0.000(6) 0.009(5)
C3' 0.035(7) 0.021(5) 0.017(6) 0.005(5) 0.004(5) 0.006(5)
C4 0.016(6) 0.028(6) 0.022(6) -0.004(5) 0.002(5) -0.004(5)
C4' 0.038(8) 0.022(6) 0.015(6) 0.010(5) -0.002(5) -0.002(6)
C5 0.018(6) 0.021(6) 0.022(6) 0.002(5) -0.001(5) 0.000(5)
C5' 0.028(6) 0.033(8) 0.025(6) 0.008(8) 0.000(4) 0.000(8)
C6 0.019(6) 0.024(6) 0.011(5) -0.001(5) 0.000(5) -0.003(5)
C6' 0.033(6) 0.026(8) 0.017(5) 0.004(7) 0.008(4) 0.002(7)
C7' 0.048(9) 0.031(6) 0.018(7) 0.010(5) 0.009(6) 0.014(6)
C8 0.021(7) 0.027(6) 0.017(6) -0.002(5) -0.004(5) 0.000(5)
C8' 0.033(7) 0.022(6) 0.019(6) 0.002(5) 0.002(5) 0.000(5)
C9' 0.028(7) 0.019(6) 0.025(7) 0.002(5) -0.002(6) 0.001(5)
C10' 0.037(8) 0.030(7) 0.018(6) 0.002(5) -0.002(6) 0.001(6)
C11 0.018(6) 0.014(6) 0.024(7) -0.001(5) 0.005(5) -0.002(5)
C13 0.030(7) 0.017(6) 0.023(6) -0.002(5) 0.011(5) 0.005(5)
C14 0.024(6) 0.021(6) 0.023(6) -0.003(5) 0.001(5) -0.003(5)
C15 0.021(6) 0.017(6) 0.027(7) -0.003(5) 0.005(5) 0.002(5)
C17 0.029(7) 0.031(7) 0.013(6) 0.001(5) -0.006(5) 0.002(6)

loop_
_atom_type_symbol
_atom_type_description
_atom_type_scat_dispersion_real
_atom_type_scat_dispersion_imag
_atom_type_scat_source
C C 0.0181 0.0091 'International Tables Vol C Tables 4.2.6.8 and 6.1.1.4'
H H 0.0000 0.0000 'International Tables Vol C Tables 4.2.6.8 and 6.1.1.4'
Au Au -4.4197 7.2980 'International Tables Vol C Tables 4.2.6.8 and 6.1.1.4'
Cl Cl 0.3639 0.7018 'International Tables Vol C Tables 4.2.6.8 and 6.1.1.4'
N N 0.0311 0.0180 'International Tables Vol C Tables 4.2.6.8 and 6.1.1.4'
O O 0.0492 0.0322 'International Tables Vol C Tables 4.2.6.8 and 6.1.1.4'
S S 0.3331 0.5567 'International Tables Vol C Tables 4.2.6.8 and 6.1.1.4'

loop_
_geom_angle_atom_site_label_1
_geom_angle_atom_site_label_2
_geom_angle_atom_site_label_3
_geom_angle
_geom_angle_site_symmetry_1
_geom_angle_site_symmetry_3
_geom_angle_publ_flag
S1 Au1 S2 178.25(12) . . ?
C6 S1 Au1 110.4(4) . . ?
C15 S2 Au1 109.0(5) . . ?
C1' O1' C4' 110.4(9) . . ?
C2' O2' H2' 109.5 . . ?
C3' O3' H3' 109.5 . . ?
C5' O5' H5' 109.5 . . ?
C6' O6' C9' 109.3(10) . . ?
C7' O7' H7' 109.5 . . ?
C8' O8' H8' 109.5 . . ?
C10' O9' H9' 109.5 . . ?
H10C O10 H10D 104.5 . . ?
H11C O11 H11D 104.5 . . ?
H12A O12 H12B 104.4 . . ?
C6 N1 C2 124.1(11) . . ?
H2A N2 H2B 120.0 . . ?
C2 N2 H2A 120.0 . . ?
C2 N2 H2B 120.0 . . ?
C4 N3 C2 114.0(12) . . ?
C8 N7 C5 103.9(10) . . ?
C4 N9 C1' 121.6(10) . . ?
C4 N9 C8 106.2(10) . . ?
C8 N9 C1' 131.2(10) . . ?
C15 N10 C11 122.4(11) . . ?
H11A N11 H11B 120.0 . . ?
C11 N11 H11A 120.0 . . ?
C11 N11 H11B 120.0 . . ?
C13 N12 C11 112.9(11) . . ?
C17 N16 C14 104.5(11) . . ?
C13 N18 C6' 124.1(11) . . ?
C13 N18 C17 105.2(10) . . ?
C17 N18 C6' 130.7(11) . . ?
O1' C1' N9 110.3(10) . . ?
O1' C1' H1' 109.4 . . ?
O1' C1' C2' 105.6(11) . . ?
N9 C1' H1' 109.4 . . ?
N9 C1' C2' 112.8(11) . . ?
C2' C1' H1' 109.4 . . ?
N2 C2 N1 116.7(13) . . ?
N2 C2 N3 121.7(13) . . ?
N3 C2 N1 121.6(13) . . ?
O2' C2' C1' 109.2(11) . . ?
O2' C2' H2'A 112.6 . . ?
O2' C2' C3' 107.4(11) . . ?
C1' C2' H2'A 112.6 . . ?
C3' C2' C1' 102.0(10) . . ?
C3' C2' H2'A 112.6 . . ?
O3' C3' C2' 113.6(11) . . ?
O3' C3' H3'A 108.1 . . ?
O3' C3' C4' 114.2(10) . . ?
C2' C3' H3'A 108.1 . . ?
C2' C3' C4' 104.3(11) . . ?
C4' C3' H3'A 108.1 . . ?
N3 C4 N9 127.0(11) . . ?
N3 C4 C5 127.2(12) . . ?
N9 C4 C5 105.9(10) . . ?
O1' C4' C3' 105.4(11) . . ?
O1' C4' H4' 108.9 . . ?
O1' C4' C5' 109.5(10) . . ?
C3' C4' H4' 108.9 . . ?
C5' C4' C3' 114.9(11) . . ?
C5' C4' H4' 108.9 . . ?
C4 C5 N7 110.5(10) . . ?
C4 C5 C6 119.3(11) . . ?
C6 C5 N7 130.0(11) . . ?
O5' C5' C4' 110.4(11) . . ?
O5' C5' H5'A 109.6 . . ?
O5' C5' H5'B 109.6 . . ?
C4' C5' H5'A 109.6 . . ?
C4' C5' H5'B 109.6 . . ?
H5'A C5' H5'B 108.1 . . ?
N1 C6 S1 123.8(9) . . ?
N1 C6 C5 113.6(11) . . ?
C5 C6 S1 122.6(9) . . ?
O6' C6' N18 108.2(11) . . ?
O6' C6' H6' 109.1 . . ?
O6' C6' C7' 106.7(12) . . ?
N18 C6' H6' 109.1 . . ?
N18 C6' C7' 114.6(12) . . ?
C7' C6' H6' 109.1 . . ?
O7' C7' C6' 109.0(13) . . ?
O7' C7' H7'A 112.9 . . ?
O7' C7' C8' 106.4(11) . . ?
C6' C7' H7'A 112.9 . . ?
C6' C7' C8' 102.2(10) . . ?
C8' C7' H7'A 112.9 . . ?
N7 C8 N9 113.6(11) . . ?
N7 C8 H8 123.2 . . ?
N9 C8 H8 123.2 . . ?
O8' C8' C7' 112.6(10) . . ?
O8' C8' H8'A 109.7 . . ?
O8' C8' C9' 114.6(10) . . ?
C7' C8' H8'A 109.7 . . ?
C7' C8' C9' 100.3(10) . . ?
C9' C8' H8'A 109.7 . . ?
O6' C9' C8' 104.5(10) . . ?
O6' C9' H9'A 108.8 . . ?
O6' C9' C10' 110.1(11) . . ?
C8' C9' H9'A 108.8 . . ?
C10' C9' C8' 115.6(11) . . ?
C10' C9' H9'A 108.8 . . ?
O9' C10' C9' 110.2(11) . . ?
O9' C10' H10A 109.6 . . ?
O9' C10' H10B 109.6 . . ?
C9' C10' H10A 109.6 . . ?
C9' C10' H10B 109.6 . . ?
H10A C10' H10B 108.1 . . ?
N11 C11 N10 117.7(13) . . ?
N12 C11 N10 123.5(13) . . ?
N12 C11 N11 118.7(12) . . ?
N12 C13 N18 126.6(11) . . ?
N12 C13 C14 127.6(12) . . ?
N18 C13 C14 105.7(11) . . ?
N16 C14 C13 110.2(11) . . ?
C15 C14 N16 132.1(11) . . ?
C15 C14 C13 117.6(12) . . ?
N10 C15 S2 123.0(10) . . ?
N10 C15 C14 116.0(11) . . ?
C14 C15 S2 121.0(10) . . ?
N16 C17 N18 114.3(11) . . ?
N16 C17 H17 122.9 . . ?
N18 C17 H17 122.9 . . ?

loop_
_geom_bond_atom_site_label_1
_geom_bond_atom_site_label_2
_geom_bond_distance
_geom_bond_site_symmetry_2
_geom_bond_publ_flag
Au1 S1 2.274(3) . ?
Au1 S2 2.281(3) . ?
S1 C6 1.701(12) . ?
S2 C15 1.727(13) . ?
O1' C1' 1.399(16) . ?
O1' C4' 1.448(16) . ?
O2' H2' 0.8200 . ?
O2' C2' 1.437(15) . ?
O3' H3' 0.8200 . ?
O3' C3' 1.414(15) . ?
O5' H5' 0.8200 . ?
O5' C5' 1.41(2) . ?
O6' C6' 1.432(18) . ?
O6' C9' 1.440(16) . ?
O7' H7' 0.8200 . ?
O7' C7' 1.407(19) . ?
O8' H8' 0.8200 . ?
O8' C8' 1.410(15) . ?
O9' H9' 0.8200 . ?
O9' C10' 1.445(16) . ?
O10 H10C 0.8514 . ?
O10 H10D 0.8497 . ?
O11 H11C 0.8500 . ?
O11 H11D 0.8497 . ?
O12 H12A 0.8504 . ?
O12 H12B 0.8504 . ?
N1 C2 1.412(18) . ?
N1 C6 1.365(15) . ?
N2 H2A 0.8600 . ?
N2 H2B 0.8600 . ?
N2 C2 1.30(2) . ?
N3 C2 1.336(19) . ?
N3 C4 1.332(17) . ?
N7 C5 1.402(16) . ?
N7 C8 1.305(16) . ?
N9 C1' 1.475(19) . ?
N9 C4 1.366(17) . ?
N9 C8 1.384(16) . ?
N10 C11 1.387(17) . ?
N10 C15 1.362(18) . ?
N11 H11A 0.8600 . ?
N11 H11B 0.8600 . ?
N11 C11 1.349(19) . ?
N12 C11 1.338(18) . ?
N12 C13 1.323(17) . ?
N16 C14 1.378(17) . ?
N16 C17 1.308(18) . ?
N18 C6' 1.46(2) . ?
N18 C13 1.380(18) . ?
N18 C17 1.382(18) . ?
C1' H1' 0.9800 . ?
C1' C2' 1.527(17) . ?
C2' H2'A 0.9800 . ?
C2' C3' 1.51(2) . ?
C3' H3'A 0.9800 . ?
C3' C4' 1.537(19) . ?
C4 C5 1.386(18) . ?
C4' H4' 0.9800 . ?
C4' C5' 1.52(2) . ?
C5 C6 1.390(17) . ?
C5' H5'A 0.9700 . ?
C5' H5'B 0.9700 . ?
C6' H6' 0.9800 . ?
C6' C7' 1.523(18) . ?
C7' H7'A 0.9800 . ?
C7' C8' 1.525(19) . ?
C8 H8 0.9300 . ?
C8' H8'A 0.9800 . ?
C8' C9' 1.535(18) . ?
C9' H9'A 0.9800 . ?
C9' C10' 1.51(2) . ?
C10' H10A 0.9700 . ?
C10' H10B 0.9700 . ?
C13 C14 1.408(18) . ?
C14 C15 1.369(19) . ?
C17 H17 0.9300 . ?

loop_
_geom_hbond_atom_site_label_D
_geom_hbond_atom_site_label_H
_geom_hbond_atom_site_label_A
_geom_hbond_distance_DH
_geom_hbond_distance_HA
_geom_hbond_distance_DA
_geom_hbond_angle_DHA
_geom_hbond_site_symmetry_A
_geom_hbond_publ_flag
O2' H2' Cl1 0.82 2.34 3.157(10) 175.8 2_736 yes
O3' H3' O12 0.82 2.03 2.795(13) 155.1 2_636 yes
O5' H5' N16 0.82 2.02 2.788(14) 155.3 2_646 yes
O7' H7' O12 0.82 2.15 2.724(14) 127.1 1_655 yes
O8' H8' O11 0.82 1.94 2.725(14) 161.0 . yes
O9' H9' Cl1 0.82 2.26 3.079(11) 174.2 . yes
O10 H10C O3' 0.85 2.00 2.758(14) 147.3 . yes
O10 H10D N7 0.85 2.03 2.864(13) 168.9 2_747 yes
O11 H11C O2' 0.85 2.00 2.843(14) 169.5 2_766 yes
O11 H11D O10 0.85 2.01 2.804(15) 154.3 2_666 yes
O12 H12A O8' 0.85 1.85 2.689(14) 166.7 . yes
O12 H12B O5' 0.85 1.91 2.754(14) 173.2 1_464 yes
N2 H2A N12 0.86 2.24 3.057(17) 158.5 1_545 yes
N2 H2B Cl1 0.86 2.47 3.258(13) 152.7 1_545 yes
N11 H11A N3 0.86 2.19 3.030(17) 165.3 1_565 yes
N11 H11B O9' 0.86 2.17 2.875(15) 139.5 2_646 yes
